data_4127219
loop_
_publ_author_name
'Rao, V. Bhaskar'
'George, Clifford F.'
'Wolff, Steven'
'Agosta, William C.'

_publ_section_title
;
 Synthetic and structural studies in the [4.4.4.5]fenestrane series
;
_journal_issue 20
_journal_name_full 'Journal of the American Chemical Society'
_journal_page_first 5732
_journal_page_last 5739
_journal_paper_doi 10.1021/ja00306a022
_journal_volume 107
_journal_year 1985
_chemical_formula_sum 'C18 H20 Br N O'
_space_group_IT_number 2
_symmetry_space_group_name_Hall '-P 1'
_symmetry_space_group_name_H-M 'P -1'
_cell_angle_alpha 76.89(2)
_cell_angle_beta 81.02(2)
_cell_angle_gamma 89.64(2)
_cell_formula_units_Z 4
_cell_length_a 7.619(2)
_cell_length_b 10.047(2)
_cell_length_c 21.691(5)
_cell_volume 1596.6(7)
_cod_data_source_file 37.cif
_cod_data_source_block 37
_cod_depositor_comments 'Eight hydrogens were accidentally written as hydogens.'
_cod_original_formula_sum 'Br C6 H4 N H C O C11 H15'
_cod_database_code 4127219

loop_
_symmetry_equiv_pos_as_xyz
'x, y, z'
'-x, -y, -z'

loop_
_atom_site_label
_atom_site_fract_x
_atom_site_fract_y
_atom_site_fract_z
_atom_site_U_iso_or_equiv
C(1)_A 1.1135(8) 0.2003(6) 0.1968(3) 0.05(2)
C(2)_A 1.2469(9) 0.1861(7) 0.1363(7) 0.065(3)
C(3)_A 1.0882(8) 0.1866(7) 0.097(3) 0.055(3)
C(4)_A 1.0106(10) 0.3124(7) 0.0555(3) 0.063(3)
C(5)_A 0.8074(9) 0.2915(6) 0.081(3) 0.056(3)
C(6)_A 0.8011(8) 0.2595(3) 0.1536(3) 0.044(2)
C(7)_A 0.699(8) 0.1386(5) 0.2055(3) 0.041(2)
C(8)_A 0.8807(8) 0.0581(6) 0.2088(3) 0.047(2)
C(9)_A 1.0238(9) 0.076(7) 0.2503(3) 0.062(3)
C(10)_A 0.968(8) 0.182(6) 0.159(3) 0.042(3)
C(11)_A 1.1370(10) 0.3283(8) 0.2198(4) 0.081(4)
C(12)_A 0.6054(8) 0.1685(6) 0.267(3) 0.043(2)
C(1)'_A 0.4326(8) 0.0462(5) 0.372(3) 0.041(2)
C(2)'_A 0.3933(8) 0.1559(6) 0.3995(3) 0.048(2)
C(3)'_A 0.3064(8) 0.1335(6) 0.4622(3) 0.05(3)
C(4)'_A 0.2591(8) 0.0036(6) 0.4962(3) 0.046(2)
C(5)'_A 0.3014(8) -0.1086(6) 0.47(3) 0.049(2)
C(6)'_A 0.3856(8) -0.0839(6) 0.4075(3) 0.047(2)
N_A 0.5235(7) 0.059(4) 0.3087(2) 0.046(2)
O_A 0.6059(6) 0.2831(4) 0.2775(2) 0.058(2)
Br_A 0.1366(1) -0.0262(1) 0.582(1) 0.058(1)
C(1)_B 0.3763(8) 0.2469(6) 0.9146(3) 0.046(2)
C(2)_B 0.4731(9) 0.2706(7) 0.97(3) 0.058(3)
C(3)_B 0.6531(8) 0.3067(7) 0.9224(3) 0.053(3)
C(4)_B 0.7999(9) 0.2087(7) 0.905(4) 0.068(3)
C(5)_B 0.8333(8) 0.2513(7) 0.83(3) 0.059(3)
C(6)_B 0.6429(8) 0.2544(6) 0.8139(3) 0.049(2)
C(7)_B 0.5534(7) 0.3713(5) 0.7695(3) 0.041(2)
C(8)_B 0.4588(8) 0.4209(5) 0.8312(3) 0.042(2)
C(9)_B 0.2772(8) 0.3621(6) 0.8716(3) 0.048(2)
C(10)_B 0.5491(8) 0.3053(6) 0.8693(3) 0.042(2)
C(11)_B 0.3078(10) 0.1034(7) 0.9224(4) 0.063(3)
C(12)_B 0.4292(8) 0.3313(5) 0.729(3) 0.042(2)
C(1)'_B 0.1959(8) 0.439(5) 0.6657(3) 0.045(2)
C(2)'_B 0.1171(10) 0.3212(6) 0.6563(4) 0.066(3)
C(3)'_B -0.0253(10) 0.3308(6) 0.6234(4) 0.073(3)
C(4)'_B -0.09(10) 0.4577(6) 0.5988(3) 0.053(3)
C(5)'_B -0.0093(9) 0.5745(6) 0.607(3) 0.059(3)
C(6)'_B 0.1312(9) 0.5642(6) 0.6389(3) 0.055(3)
N_B 0.3332(7) 0.4362(4) 0.7015(2) 0.048(2)
O_B 0.4084(6) 0.213(4) 0.7239(2) 0.061(2)
Br_B -0.2899(1) 0.4727(1) 0.5558(1) 0.077(1)
H(2A)_A 1.32(8) 0.268(5) 0.124(3) 0.073
H(2B)_A 1.313(7) 0.109(5) 0.143(3) 0.073
H(3)_A 1.08(7) 0.104(5) 0.075(2) 0.06
H(4A)_A 1.04(7) 0.325(5) 0.007(2) 0.07
H(4B)_A 1.061(7) 0.403(5) 0.063(3) 0.07
H(5A)_A 0.723(6) 0.36(5) 0.066(2) 0.06
H(5B)_A 0.761(7) 0.208(5) 0.071(2) 0.06
H(6)_A 0.806(6) 0.341(5) 0.164(2) 0.055
H(7)_A 0.609(6) 0.095(5) 0.19(2) 0.045
H(8)_A 0.873(6) -0.031(4) 0.199(2) 0.052
H(9A)_A 1.098(7) 0.009(5) 0.264(2) 0.07
H(9B)_A 0.983(8) 0.101(6) 0.289(3) 0.07
H(11A)_A 1.247(8) 0.327(6) 0.235(3) 0.098
H(11B)_A 1.031(8) 0.355(6) 0.243(3) 0.098
H(11C)_A 1.166(8) 0.39(6) 0.181(3) 0.098
H(N)_A 0.549(6) -0.012(4) 0.295(2) 0.052
H(2)'_A 0.429(7) 0.241(4) 0.379(2) 0.07
H(3)'_A 0.282(6) 0.22(4) 0.479(2) 0.055
H(5)'_A 0.263(6) -0.205(4) 0.492(2) 0.055
H(6)'_A 0.416(7) -0.147(4) 0.389(2) 0.055
H(2A)_B 0.471(8) 0.192(5) 1.005(2) 0.064
H(2B)_B 0.436(7) 0.358(5) 0.987(2) 0.064
H(3)_B 0.711(7) 0.407(5) 0.921(3) 0.058
H(4A)_B 0.753(7) 0.101(5) 0.922(3) 0.074
H(4B)_B 0.931(6) 0.223(5) 0.909(3) 0.074
H(5A)_B 0.888(8) 0.339(5) 0.814(3) 0.065
H(5B)_B 0.9(7) 0.192(5) 0.812(2) 0.065
H(6)_B 0.603(7) 0.174(5) 0.810(2) 0.055
H(7)_B 0.623(6) 0.444(5) 0.743(2) 0.045
H(8)_B 0.493(6) 0.507(4) 0.832(5) 0.048
H(9A)_B 0.194(6) 0.324(5) 0.848(2) 0.053
H(9B)_B 0.203(6) 0.408(5) 0.898(2) 0.053
H(11A)_B 0.283(8) 0.092(6) 0.88(3) 0.078
H(11B)_B 0.411(8) 0.047(6) 0.093(3) 0.078
H(11C)_B 0.209(8) 0.058(6) 0.096(3) 0.078
H(N)_B 0.373(6) 0.513(4) 0.709(2) 0.052
H(2)'_B 0.171(7) 0.239(4) 0.665(2) 0.068
H(3)'_B -0.076(7) 0.252(5) 0.613(3) 0.08
H(5)'_B -0.054(7) 0.654(5) 0.587(3) 0.066
H(6)'_B 0.201(7) 0.64(5) 0.64(3) 0.066
